data_4330412
loop_
_publ_author_name
'Chen Fu'
'Marianne Wenzel'
'Elisabeth Treutlein'
'Klaus Harms'
'Eric Meggers'

_publ_section_title
;
 Proline as Chiral Auxiliary for the Economical Asymmetric Synthesis of
 Ruthenium(II) Polypyridyl Complexes
;
_journal_name_full 'Inorganic Chemistry'
_journal_page_first 10004
_journal_page_last 10011
_journal_paper_doi 10.1021/ic3015157
_journal_volume 51
_journal_year 2012
_chemical_formula_moiety '2(C41 H32 N5 O2 Ru, P F6)'
_chemical_formula_sum 'C41 H32 F6 N5 O2 P Ru'
_chemical_formula_weight 872.76
_space_group_IT_number 4
_symmetry_cell_setting monoclinic
_symmetry_space_group_name_Hall 'P 2yb'
_symmetry_space_group_name_H-M 'P 1 21 1'
_atom_sites_solution_hydrogens geom
_atom_sites_solution_primary direct
_atom_sites_solution_secondary difmap
_audit_creation_method SHELXL-97
_audit_update_record
;
2012-06-12 # Formatted by publCIF
;
_cell_angle_alpha 90.00
_cell_angle_beta 106.071(3)
_cell_angle_gamma 90.00
_cell_formula_units_Z 4
_cell_length_a 14.0011(5)
_cell_length_b 18.2927(6)
_cell_length_c 14.4932(5)
_cell_measurement_reflns_used 23958
_cell_measurement_temperature 100(2)
_cell_measurement_theta_max 27.07
_cell_measurement_theta_min 1.79
_cell_volume 3566.9(2)
_computing_cell_refinement 'STOE X-AREA'
_computing_data_collection 'STOE X-AREA'
_computing_data_reduction 'STOE X-RED'
_computing_molecular_graphics 'DIAMOND 3.2g'
_computing_publication_material SHELXL
_computing_structure_refinement 'SHELXL-97 (Sheldrick, 2008)'
_computing_structure_solution 'SHELXS-97 (Sheldrick, 2008)'
_diffrn_ambient_temperature 100(2)
_diffrn_detector_area_resol_mean 6.67
_diffrn_measured_fraction_theta_full 1.000
_diffrn_measured_fraction_theta_max 1.000
_diffrn_measurement_device_type 'STOE IPDS 2'
_diffrn_measurement_method 'rotation method'
_diffrn_radiation_monochromator graphite
_diffrn_radiation_source 'fine-focus sealed tube'
_diffrn_radiation_type MoK\a
_diffrn_radiation_wavelength 0.71073
_diffrn_reflns_av_R_equivalents 0.0590
_diffrn_reflns_av_sigmaI/netI 0.1126
_diffrn_reflns_limit_h_max 16
_diffrn_reflns_limit_h_min -16
_diffrn_reflns_limit_k_max 22
_diffrn_reflns_limit_k_min -22
_diffrn_reflns_limit_l_max 17
_diffrn_reflns_limit_l_min -17
_diffrn_reflns_number 34262
_diffrn_reflns_theta_full 25.50
_diffrn_reflns_theta_max 25.50
_diffrn_reflns_theta_min 1.46
_exptl_absorpt_coefficient_mu 0.562
_exptl_absorpt_correction_T_max 0.7094
_exptl_absorpt_correction_T_min 0.5301
_exptl_absorpt_correction_type multi-scan
_exptl_absorpt_process_details '[c.f. r.h. blessing, acta cryst. (1995), a51, 33-38]'
_exptl_crystal_colour black
_exptl_crystal_density_diffrn 1.625
_exptl_crystal_description block
_exptl_crystal_F_000 1768
_exptl_crystal_size_max 0.23
_exptl_crystal_size_mid 0.23
_exptl_crystal_size_min 0.21
_refine_diff_density_max 0.626
_refine_diff_density_min -0.420
_refine_diff_density_rms 0.059
_refine_ls_abs_structure_details 'Flack H D (1983), Acta Cryst. A39, 876-881'
_refine_ls_abs_structure_Flack -0.03(2)
_refine_ls_extinction_method none
_refine_ls_goodness_of_fit_ref 0.688
_refine_ls_hydrogen_treatment constr
_refine_ls_matrix_type full
_refine_ls_number_parameters 1009
_refine_ls_number_reflns 13276
_refine_ls_number_restraints 1
_refine_ls_restrained_S_all 0.688
_refine_ls_R_factor_all 0.0488
_refine_ls_R_factor_gt 0.0304
_refine_ls_shift/su_max 0.001
_refine_ls_shift/su_mean 0.000
_refine_ls_structure_factor_coef Fsqd
_refine_ls_weighting_details 'calc w=1/[\s^2^(Fo^2^)+(0.0119P)^2^+0.0000P] where P=(Fo^2^+2Fc^2^)/3'
_refine_ls_weighting_scheme calc
_refine_ls_wR_factor_gt 0.0485
_refine_ls_wR_factor_ref 0.0506
_reflns_number_gt 9196
_reflns_number_total 13276
_reflns_threshold_expression >2sigma(I)
_cod_data_source_file ic3015157_si_001_2.cif
_cod_data_source_block 2d
_cod_original_sg_symbol_H-M 'P 21'
_cod_database_code 4330412
_publcif_info_exptl_table_max_cols 6

loop_
_symmetry_equiv_pos_as_xyz
'x, y, z'
'-x, y+1/2, -z'

loop_
_atom_site_label
_atom_site_type_symbol
_atom_site_fract_x
_atom_site_fract_y
_atom_site_fract_z
_atom_site_U_iso_or_equiv
_atom_site_adp_type
_atom_site_occupancy
_atom_site_symmetry_multiplicity
_atom_site_calc_flag
_atom_site_refinement_flags
C2 C -0.0388(5) 0.6990(3) 0.2049(5) 0.0196(14) Uani 1 1 d .
C3 C -0.1301(4) 0.6628(3) 0.1700(5) 0.0223(13) Uani 1 1 d .
H3 H -0.1540 0.6519 0.1035 0.027 Uiso 1 1 calc R
C4 C -0.1849(4) 0.6431(3) 0.2308(4) 0.0272(14) Uani 1 1 d .
H4 H -0.2454 0.6171 0.2067 0.033 Uiso 1 1 calc R
C5 C -0.1519(5) 0.6611(3) 0.3288(5) 0.0338(14) Uani 1 1 d .
H5 H -0.1875 0.6442 0.3716 0.041 Uiso 1 1 calc R
C6 C -0.0696(5) 0.7026(3) 0.3623(5) 0.0308(15) Uani 1 1 d .
H6 H -0.0505 0.7178 0.4276 0.037 Uiso 1 1 calc R
C7 C -0.0115(5) 0.7237(3) 0.3005(5) 0.0243(14) Uani 1 1 d .
C8 C 0.0722(5) 0.7694(4) 0.3303(5) 0.0295(16) Uani 1 1 d .
H8 H 0.0912 0.7880 0.3939 0.035 Uiso 1 1 calc R
C9 C 0.1269(5) 0.7873(3) 0.2677(5) 0.0262(16) Uani 1 1 d .
H9 H 0.1813 0.8202 0.2862 0.031 Uiso 1 1 calc R
C10 C 0.1002(5) 0.7558(3) 0.1766(5) 0.0196(15) Uani 1 1 d .
C11 C 0.1550(5) 0.7703(3) 0.1058(5) 0.0212(14) Uani 1 1 d .
C13 C 0.1558(5) 0.7608(3) -0.0551(5) 0.0207(13) Uani 1 1 d .
C14 C 0.1026(5) 0.7415(3) -0.1516(5) 0.0243(14) Uani 1 1 d .
H14 H 0.0446 0.7121 -0.1638 0.029 Uiso 1 1 calc R
C15 C 0.1371(5) 0.7664(3) -0.2264(5) 0.0330(17) Uani 1 1 d .
H15 H 0.1005 0.7563 -0.2908 0.040 Uiso 1 1 calc R
C16 C 0.2261(4) 0.8066(4) -0.2079(4) 0.0319(15) Uani 1 1 d .
H16 H 0.2505 0.8218 -0.2598 0.038 Uiso 1 1 calc R
C17 C 0.2770(5) 0.8239(3) -0.1172(5) 0.0288(15) Uani 1 1 d .
H17 H 0.3374 0.8505 -0.1060 0.035 Uiso 1 1 calc R
C18 C 0.2418(4) 0.8031(3) -0.0384(4) 0.0233(13) Uani 1 1 d .
C19 C 0.2839(5) 0.8295(3) 0.0557(5) 0.0268(15) Uani 1 1 d .
H19 H 0.3446 0.8560 0.0703 0.032 Uiso 1 1 calc R
C20 C 0.2387(4) 0.8174(3) 0.1243(5) 0.0225(13) Uani 1 1 d .
H20 H 0.2624 0.8403 0.1852 0.027 Uiso 1 1 calc R
C22 C 0.1257(4) 0.5579(3) -0.1045(5) 0.0151(13) Uani 1 1 d .
C23 C 0.2200(5) 0.5729(3) -0.0446(5) 0.0206(14) Uani 1 1 d .
H23 H 0.2277 0.6065 0.0070 0.025 Uiso 1 1 calc R
C24 C 0.3011(5) 0.5395(4) -0.0598(5) 0.0283(15) Uani 1 1 d .
H24 H 0.3650 0.5516 -0.0195 0.034 Uiso 1 1 calc R
C25 C 0.2937(5) 0.4875(3) -0.1333(5) 0.0242(15) Uani 1 1 d .
H25 H 0.3511 0.4630 -0.1404 0.029 Uiso 1 1 calc R
C26 C 0.2030(5) 0.4736(3) -0.1932(5) 0.0273(16) Uani 1 1 d .
H26 H 0.1976 0.4400 -0.2444 0.033 Uiso 1 1 calc R
C27 C 0.1148(5) 0.5074(3) -0.1823(5) 0.0223(15) Uani 1 1 d .
C28 C 0.0209(5) 0.4932(3) -0.2412(5) 0.0258(15) Uani 1 1 d .
H28 H 0.0132 0.4580 -0.2909 0.031 Uiso 1 1 calc R
C29 C -0.0601(5) 0.5278(3) -0.2303(4) 0.0229(14) Uani 1 1 d .
H29 H -0.1242 0.5177 -0.2719 0.028 Uiso 1 1 calc R
C30 C -0.0475(5) 0.5803(3) -0.1543(5) 0.0190(14) Uani 1 1 d .
C31 C -0.1293(4) 0.6263(3) -0.1434(4) 0.0168(13) Uani 1 1 d .
C33 C -0.1675(4) 0.7334(3) -0.0718(5) 0.0175(13) Uani 1 1 d .
C34 C -0.1361(4) 0.7953(3) -0.0143(4) 0.0167(13) Uani 1 1 d .
H34 H -0.0692 0.7983 0.0243 0.020 Uiso 1 1 calc R
C35 C -0.2011(5) 0.8519(3) -0.0128(5) 0.0231(14) Uani 1 1 d .
H35 H -0.1780 0.8947 0.0237 0.028 Uiso 1 1 calc R
C36 C -0.3000(5) 0.8460(3) -0.0649(5) 0.0256(15) Uani 1 1 d .
H36 H -0.3453 0.8838 -0.0612 0.031 Uiso 1 1 calc R
C37 C -0.3330(5) 0.7862(3) -0.1216(5) 0.0257(15) Uani 1 1 d .
H37 H -0.4011 0.7830 -0.1568 0.031 Uiso 1 1 calc R
C38 C -0.2673(4) 0.7295(3) -0.1283(4) 0.0204(13) Uani 1 1 d .
C39 C -0.2959(5) 0.6681(3) -0.1910(4) 0.0263(15) Uani 1 1 d .
H39 H -0.3635 0.6616 -0.2264 0.032 Uiso 1 1 calc R
C40 C -0.2261(5) 0.6196(3) -0.1995(5) 0.0239(15) Uani 1 1 d .
H40 H -0.2438 0.5807 -0.2443 0.029 Uiso 1 1 calc R
C41 C 0.1440(5) 0.5490(3) 0.1671(4) 0.0216(13) Uani 1 1 d .
C42 C 0.0401(3) 0.5262(2) 0.1611(3) 0.0221(11) Uani 1 1 d .
H42 H 0.0214 0.5494 0.2160 0.027 Uiso 1 1 calc R
C44 C -0.0594(4) 0.4845(2) 0.0122(3) 0.0313(12) Uani 1 1 d .
H44A H -0.1251 0.4898 -0.0354 0.038 Uiso 1 1 calc R
H44B H -0.0093 0.4732 -0.0223 0.038 Uiso 1 1 calc R
C45 C -0.0623(4) 0.4262(2) 0.0815(3) 0.0346(12) Uani 1 1 d .
H45A H -0.0546 0.3775 0.0546 0.042 Uiso 1 1 calc R
H45B H -0.1257 0.4274 0.0993 0.042 Uiso 1 1 calc R
C46 C 0.0251(5) 0.4433(3) 0.1676(5) 0.0323(16) Uani 1 1 d .
H46A H 0.0852 0.4163 0.1640 0.039 Uiso 1 1 calc R
H46B H 0.0098 0.4304 0.2283 0.039 Uiso 1 1 calc R
N1 N 0.0204(4) 0.7109(3) 0.1445(4) 0.0201(12) Uani 1 1 d .
N12 N 0.1163(4) 0.7391(2) 0.0182(4) 0.0180(11) Uani 1 1 d .
N21 N 0.0415(4) 0.5917(3) -0.0909(4) 0.0185(12) Uani 1 1 d .
N32 N -0.1009(4) 0.6781(2) -0.0732(4) 0.0187(12) Uani 1 1 d .
N43 N -0.0322(4) 0.5530(2) 0.0696(4) 0.0189(12) Uani 1 1 d .
H43 H -0.0890 0.5673 0.0863 0.023 Uiso 1 1 calc R
O1 O 0.1530(3) 0.6099(2) 0.1233(3) 0.0185(10) Uani 1 1 d .
O2 O 0.2157(3) 0.5145(2) 0.2159(3) 0.0307(11) Uani 1 1 d .
Ru1 Ru 0.02879(4) 0.651241(17) 0.02615(4) 0.01715(11) Uani 1 1 d .
C102 C 0.4529(5) 0.2504(3) 0.7107(5) 0.0193(14) Uani 1 1 d .
C103 C 0.3596(5) 0.2836(3) 0.6796(5) 0.0238(14) Uani 1 1 d .
H103 H 0.3351 0.2987 0.6146 0.029 Uiso 1 1 calc R
C104 C 0.3037(5) 0.2944(3) 0.7416(5) 0.0298(15) Uani 1 1 d .
H104 H 0.2402 0.3167 0.7195 0.036 Uiso 1 1 calc R
C105 C 0.3396(5) 0.2728(3) 0.8384(5) 0.0311(15) Uani 1 1 d .
H105 H 0.3020 0.2839 0.8821 0.037 Uiso 1 1 calc R
C106 C 0.4259(5) 0.2367(3) 0.8698(5) 0.0328(16) Uani 1 1 d .
H106 H 0.4478 0.2210 0.9347 0.039 Uiso 1 1 calc R
C107 C 0.4847(5) 0.2219(3) 0.8062(5) 0.0225(14) Uani 1 1 d .
C108 C 0.5723(5) 0.1791(3) 0.8304(5) 0.0279(16) Uani 1 1 d .
H108 H 0.5952 0.1592 0.8932 0.033 Uiso 1 1 calc R
C109 C 0.6236(5) 0.1662(3) 0.7665(5) 0.0230(15) Uani 1 1 d .
H109 H 0.6794 0.1344 0.7815 0.028 Uiso 1 1 calc R
C110 C 0.5918(5) 0.2016(3) 0.6749(5) 0.0206(14) Uani 1 1 d .
C111 C 0.6423(5) 0.1878(3) 0.5999(5) 0.0205(14) Uani 1 1 d .
C113 C 0.6294(4) 0.1995(3) 0.4342(5) 0.0188(14) Uani 1 1 d .
C114 C 0.5724(5) 0.2176(3) 0.3419(5) 0.0236(14) Uani 1 1 d .
H114 H 0.5125 0.2445 0.3330 0.028 Uiso 1 1 calc R
C115 C 0.6031(5) 0.1966(3) 0.2648(5) 0.0289(15) Uani 1 1 d .
H115 H 0.5630 0.2083 0.2021 0.035 Uiso 1 1 calc R
C116 C 0.6920(5) 0.1584(4) 0.2750(5) 0.0309(15) Uani 1 1 d .
H116 H 0.7130 0.1462 0.2199 0.037 Uiso 1 1 calc R
C117 C 0.7482(5) 0.1387(4) 0.3637(5) 0.0345(17) Uani 1 1 d .
H117 H 0.8086 0.1127 0.3705 0.041 Uiso 1 1 calc R
C118 C 0.7170(4) 0.1568(4) 0.4472(5) 0.0272(14) Uani 1 1 d .
C119 C 0.7658(5) 0.1290(3) 0.5384(5) 0.0312(17) Uani 1 1 d .
H119 H 0.8249 0.1010 0.5481 0.037 Uiso 1 1 calc R
C120 C 0.7260(5) 0.1432(4) 0.6135(5) 0.0359(16) Uani 1 1 d .
H120 H 0.7557 0.1226 0.6749 0.043 Uiso 1 1 calc R
C122 C 0.3153(5) 0.2317(3) 0.4351(5) 0.0201(14) Uani 1 1 d .
C123 C 0.3472(5) 0.1658(4) 0.4884(5) 0.0269(16) Uani 1 1 d .
H123 H 0.4149 0.1599 0.5234 0.032 Uiso 1 1 calc R
C124 C 0.2815(5) 0.1124(4) 0.4887(5) 0.0254(15) Uani 1 1 d .
H124 H 0.3040 0.0686 0.5229 0.030 Uiso 1 1 calc R
C125 C 0.1806(5) 0.1198(3) 0.4400(5) 0.0246(15) Uani 1 1 d .
H125 H 0.1351 0.0821 0.4435 0.030 Uiso 1 1 calc R
C126 C 0.1478(5) 0.1813(3) 0.3873(5) 0.0249(14) Uani 1 1 d .
H126 H 0.0793 0.1861 0.3540 0.030 Uiso 1 1 calc R
C127 C 0.2159(4) 0.2384(3) 0.3819(4) 0.0179(13) Uani 1 1 d .
C128 C 0.1869(5) 0.2994(3) 0.3232(4) 0.0233(13) Uani 1 1 d .
H128 H 0.1189 0.3061 0.2896 0.028 Uiso 1 1 calc R
C129 C 0.2560(5) 0.3495(3) 0.3140(5) 0.0219(14) Uani 1 1 d .
H129 H 0.2372 0.3892 0.2705 0.026 Uiso 1 1 calc R
C130 C 0.3563(5) 0.3416(3) 0.3702(4) 0.0192(13) Uani 1 1 d .
C131 C 0.4365(5) 0.3855(3) 0.3557(5) 0.0200(13) Uani 1 1 d .
C133 C 0.6108(5) 0.3969(3) 0.3937(5) 0.0210(14) Uani 1 1 d .
C134 C 0.7073(5) 0.3772(3) 0.4508(5) 0.0256(15) Uani 1 1 d .
H134 H 0.7147 0.3424 0.5010 0.031 Uiso 1 1 calc R
C135 C 0.7910(5) 0.4090(3) 0.4332(5) 0.0285(16) Uani 1 1 d .
H135 H 0.8554 0.3966 0.4723 0.034 Uiso 1 1 calc R
C136 C 0.7804(5) 0.4591(3) 0.3581(5) 0.0286(16) Uani 1 1 d .
H136 H 0.8378 0.4804 0.3464 0.034 Uiso 1 1 calc R
C137 C 0.6885(5) 0.4775(3) 0.3016(5) 0.0260(15) Uani 1 1 d .
H137 H 0.6827 0.5105 0.2498 0.031 Uiso 1 1 calc R
C138 C 0.6031(5) 0.4485(3) 0.3186(5) 0.0232(15) Uani 1 1 d .
C139 C 0.5050(5) 0.4687(3) 0.2625(5) 0.0249(15) Uani 1 1 d .
H139 H 0.4965 0.5038 0.2126 0.030 Uiso 1 1 calc R
C140 C 0.4250(5) 0.4375(3) 0.2812(5) 0.0266(15) Uani 1 1 d .
H140 H 0.3601 0.4507 0.2440 0.032 Uiso 1 1 calc R
C141 C 0.6537(5) 0.4162(3) 0.6413(4) 0.0244(14) Uani 1 1 d .
C142 C 0.5638(3) 0.4620(2) 0.5931(3) 0.0278(11) Uani 1 1 d .
H142 H 0.5714 0.4819 0.5312 0.033 Uiso 1 1 calc R
C144 C 0.4288(4) 0.4323(2) 0.6522(3) 0.0314(12) Uani 1 1 d .
H14A H 0.4634 0.4055 0.7113 0.038 Uiso 1 1 calc R
H14B H 0.3572 0.4197 0.6347 0.038 Uiso 1 1 calc R
C145 C 0.4436(4) 0.5139(2) 0.6663(4) 0.0376(13) Uani 1 1 d .
H14C H 0.3937 0.5414 0.6167 0.045 Uiso 1 1 calc R
H14D H 0.4394 0.5290 0.7306 0.045 Uiso 1 1 calc R
C146 C 0.5460(5) 0.5254(3) 0.6563(5) 0.0312(15) Uani 1 1 d .
H14E H 0.5957 0.5243 0.7199 0.037 Uiso 1 1 calc R
H14F H 0.5506 0.5730 0.6254 0.037 Uiso 1 1 calc R
N101 N 0.5139(4) 0.2444(3) 0.6508(4) 0.0185(12) Uani 1 1 d .
N112 N 0.5975(4) 0.2198(3) 0.5130(4) 0.0239(12) Uani 1 1 d .
N121 N 0.3847(4) 0.2866(2) 0.4364(4) 0.0202(12) Uani 1 1 d .
N132 N 0.5275(4) 0.3689(3) 0.4146(4) 0.0237(13) Uani 1 1 d .
N143 N 0.4720(4) 0.4152(3) 0.5737(4) 0.0213(12) Uani 1 1 d .
H143 H 0.4283 0.4344 0.5186 0.026 Uiso 1 1 calc R
O101 O 0.6452(4) 0.3469(2) 0.6273(3) 0.0232(11) Uani 1 1 d .
O102 O 0.7304(3) 0.4471(2) 0.6870(3) 0.0320(11) Uani 1 1 d .
Ru2 Ru 0.51728(4) 0.308489(18) 0.53130(4) 0.01846(12) Uani 1 1 d .
F7 F 0.0653(4) 0.3865(2) 0.5875(4) 0.0677(16) Uani 1 1 d .
F8 F 0.0263(4) 0.3711(2) 0.4277(4) 0.0551(13) Uani 1 1 d .
F9 F 0.1307(4) 0.4607(2) 0.4162(3) 0.0592(13) Uani 1 1 d .
F10 F 0.1693(3) 0.4771(2) 0.5768(3) 0.0444(10) Uani 1 1 d .
F11 F 0.0104(3) 0.4807(2) 0.4895(3) 0.0667(13) Uani 1 1 d .
F12 F 0.1852(4) 0.3660(2) 0.5153(4) 0.0545(12) Uani 1 1 d .
P2 P 0.09765(14) 0.42401(10) 0.50168(15) 0.0318(4) Uani 1 1 d .
F1 F 0.7016(3) 0.4966(2) 1.0712(3) 0.0504(11) Uani 1 1 d .
F2 F 0.5481(3) 0.46436(17) 0.9824(3) 0.0471(10) Uani 1 1 d .
F3 F 0.5268(3) 0.5780(2) 0.9145(3) 0.0466(11) Uani 1 1 d .
F4 F 0.6808(3) 0.6087(2) 1.0061(3) 0.0406(10) Uani 1 1 d .
F5 F 0.5679(3) 0.5653(2) 1.0763(3) 0.0420(10) Uani 1 1 d .
F6 F 0.6601(3) 0.5086(2) 0.9114(3) 0.0456(11) Uani 1 1 d .
P1 P 0.61410(14) 0.53700(9) 0.99273(13) 0.0272(4) Uani 1 1 d .

loop_
_atom_site_aniso_label
_atom_site_aniso_U_11
_atom_site_aniso_U_22
_atom_site_aniso_U_33
_atom_site_aniso_U_23
_atom_site_aniso_U_13
_atom_site_aniso_U_12
C2 0.024(3) 0.022(3) 0.012(3) 0.001(2) 0.003(3) 0.005(2)
C3 0.027(3) 0.017(3) 0.022(3) -0.001(2) 0.007(2) -0.002(2)
C4 0.029(3) 0.027(3) 0.026(3) 0.001(2) 0.008(2) -0.006(2)
C5 0.041(3) 0.026(3) 0.041(3) 0.008(3) 0.022(3) 0.000(3)
C6 0.033(4) 0.041(4) 0.021(3) -0.002(3) 0.010(3) 0.004(3)
C7 0.025(3) 0.020(3) 0.029(4) 0.004(2) 0.009(3) 0.005(2)
C8 0.036(4) 0.035(3) 0.014(4) 0.000(3) 0.001(3) 0.003(3)
C9 0.022(4) 0.030(4) 0.024(4) -0.006(3) 0.003(3) -0.007(3)
C10 0.015(3) 0.017(3) 0.025(4) 0.002(3) 0.002(3) 0.001(2)
C11 0.020(3) 0.028(3) 0.011(3) -0.004(3) -0.004(3) 0.001(2)
C13 0.021(3) 0.021(3) 0.018(3) -0.002(2) 0.002(2) 0.001(2)
C14 0.029(3) 0.015(3) 0.030(4) 0.001(2) 0.009(3) 0.000(2)
C15 0.049(5) 0.027(3) 0.027(3) -0.002(3) 0.017(3) 0.002(3)
C16 0.042(4) 0.025(3) 0.034(4) 0.002(3) 0.018(3) -0.004(3)
C17 0.034(4) 0.018(3) 0.039(4) 0.002(2) 0.018(3) 0.001(2)
C18 0.026(3) 0.013(2) 0.034(3) 0.000(2) 0.013(3) -0.005(2)
C19 0.026(3) 0.026(3) 0.027(3) -0.003(2) 0.004(3) -0.005(2)
C20 0.021(3) 0.016(3) 0.030(3) -0.005(3) 0.005(2) -0.008(2)
C22 0.018(3) 0.009(3) 0.019(3) 0.006(2) 0.006(3) 0.004(2)
C23 0.021(3) 0.020(3) 0.020(3) -0.003(2) 0.005(3) -0.001(2)
C24 0.030(4) 0.033(3) 0.023(3) 0.005(3) 0.009(3) -0.002(3)
C25 0.023(3) 0.023(3) 0.030(4) 0.003(2) 0.013(3) 0.009(2)
C26 0.037(4) 0.018(3) 0.033(4) -0.001(3) 0.019(3) 0.007(3)
C27 0.027(4) 0.024(3) 0.018(4) 0.002(3) 0.009(3) 0.000(3)
C28 0.030(4) 0.022(3) 0.026(4) -0.001(3) 0.009(3) 0.005(3)
C29 0.032(4) 0.018(3) 0.014(3) -0.006(2) -0.002(3) -0.003(2)
C30 0.020(3) 0.017(3) 0.019(3) 0.001(2) 0.006(3) -0.002(2)
C31 0.015(3) 0.019(3) 0.013(3) 0.002(2) -0.002(2) -0.006(2)
C33 0.013(3) 0.021(3) 0.016(3) 0.004(2) -0.001(2) 0.003(2)
C34 0.020(3) 0.014(3) 0.013(3) 0.001(2) -0.002(2) 0.005(2)
C35 0.027(3) 0.020(3) 0.021(4) 0.006(2) 0.005(3) 0.002(2)
C36 0.028(4) 0.022(3) 0.029(4) 0.000(3) 0.010(3) 0.006(3)
C37 0.017(3) 0.037(3) 0.023(3) 0.003(2) 0.006(3) 0.008(2)
C38 0.021(3) 0.021(3) 0.017(3) 0.006(2) 0.003(3) 0.000(2)
C39 0.023(3) 0.035(3) 0.018(3) 0.003(2) 0.001(2) 0.004(2)
C40 0.026(4) 0.022(3) 0.025(3) 0.002(2) 0.009(3) 0.001(2)
C41 0.030(3) 0.023(3) 0.011(3) -0.001(2) 0.003(2) 0.000(2)
C42 0.020(3) 0.022(2) 0.023(3) -0.0004(19) 0.004(2) -0.0006(19)
C44 0.032(3) 0.027(2) 0.033(3) -0.005(2) 0.005(2) -0.010(2)
C45 0.037(3) 0.027(2) 0.037(3) -0.002(2) 0.005(3) -0.010(2)
C46 0.029(4) 0.027(3) 0.035(4) 0.015(3) -0.001(3) -0.004(3)
N1 0.019(3) 0.012(2) 0.029(3) 0.005(2) 0.005(3) -0.002(2)
N12 0.018(3) 0.010(2) 0.026(3) 0.0001(19) 0.004(2) 0.0003(17)
N21 0.023(3) 0.019(3) 0.012(3) -0.004(2) 0.002(2) -0.005(2)
N32 0.023(3) 0.019(2) 0.015(3) 0.0037(19) 0.006(2) 0.0043(19)
N43 0.021(3) 0.018(2) 0.014(3) 0.0007(19) -0.001(2) 0.005(2)
O1 0.017(2) 0.019(2) 0.017(3) 0.0013(18) 0.001(2) -0.0009(17)
O2 0.030(3) 0.0233(18) 0.032(2) 0.0035(16) -0.0039(19) 0.0011(16)
Ru1 0.0180(3) 0.0158(2) 0.0160(3) -0.0003(2) 0.0020(2) -0.0003(2)
C102 0.025(3) 0.012(2) 0.021(3) -0.001(2) 0.005(3) -0.003(2)
C103 0.021(3) 0.026(3) 0.025(3) -0.002(2) 0.006(3) -0.003(2)
C104 0.026(3) 0.027(3) 0.038(4) -0.004(2) 0.012(3) 0.001(2)
C105 0.041(4) 0.027(3) 0.029(3) -0.008(2) 0.016(3) -0.007(3)
C106 0.041(4) 0.029(3) 0.029(4) -0.002(2) 0.011(3) -0.003(3)
C107 0.026(3) 0.020(3) 0.019(3) 0.002(2) 0.003(3) -0.005(2)
C108 0.029(4) 0.022(3) 0.026(4) 0.011(2) -0.002(3) -0.004(2)
C109 0.024(4) 0.019(3) 0.023(4) 0.001(3) 0.001(3) -0.002(2)
C110 0.025(4) 0.021(3) 0.015(4) 0.002(3) 0.004(3) -0.001(3)
C111 0.021(3) 0.009(3) 0.030(4) -0.003(2) 0.005(3) 0.000(2)
C113 0.019(3) 0.010(2) 0.028(3) 0.001(2) 0.007(3) 0.003(2)
C114 0.032(4) 0.021(3) 0.016(3) -0.005(2) 0.003(3) -0.004(2)
C115 0.039(4) 0.020(3) 0.031(3) -0.003(2) 0.013(3) -0.001(2)
C116 0.041(4) 0.027(3) 0.028(3) -0.003(3) 0.016(3) 0.000(3)
C117 0.033(4) 0.033(4) 0.042(4) -0.004(3) 0.019(3) 0.005(3)
C118 0.030(3) 0.025(3) 0.029(3) -0.004(3) 0.011(3) -0.007(3)
C119 0.031(4) 0.025(3) 0.038(4) -0.002(3) 0.010(3) 0.010(2)
C120 0.036(4) 0.044(4) 0.024(3) 0.005(3) 0.001(3) 0.007(3)
C122 0.027(4) 0.015(3) 0.019(3) -0.002(2) 0.009(3) -0.002(2)
C123 0.021(3) 0.037(4) 0.023(4) -0.001(3) 0.008(3) 0.003(3)
C124 0.034(4) 0.024(3) 0.019(4) 0.004(3) 0.008(3) 0.001(3)
C125 0.026(4) 0.032(3) 0.017(3) -0.002(3) 0.007(3) -0.007(3)
C126 0.025(3) 0.029(3) 0.021(3) -0.006(2) 0.007(3) -0.003(2)
C127 0.017(3) 0.022(3) 0.016(3) -0.002(2) 0.006(2) 0.000(2)
C128 0.020(3) 0.029(3) 0.019(3) 0.001(2) 0.002(2) 0.003(3)
C129 0.022(3) 0.020(3) 0.020(3) 0.006(2) 0.000(3) 0.003(2)
C130 0.023(3) 0.019(3) 0.013(3) -0.002(2) 0.001(3) 0.003(2)
C131 0.023(3) 0.018(3) 0.017(3) -0.003(2) 0.002(3) 0.006(2)
C133 0.022(4) 0.023(3) 0.016(4) -0.002(3) 0.004(3) -0.001(2)
C134 0.026(4) 0.024(3) 0.030(4) -0.005(2) 0.013(3) 0.000(2)
C135 0.018(4) 0.029(3) 0.039(4) -0.001(3) 0.007(3) 0.005(2)
C136 0.031(4) 0.022(3) 0.037(4) -0.003(3) 0.017(3) -0.007(2)
C137 0.032(4) 0.025(3) 0.019(3) -0.003(2) 0.005(3) -0.006(3)
C138 0.029(4) 0.021(3) 0.019(4) -0.003(3) 0.004(3) -0.004(3)
C139 0.032(4) 0.018(3) 0.020(4) 0.005(3) -0.001(3) 0.002(3)
C140 0.024(4) 0.031(3) 0.024(4) 0.001(3) 0.006(3) -0.004(3)
C141 0.026(3) 0.029(3) 0.017(3) -0.004(2) 0.003(2) 0.001(2)
C142 0.027(3) 0.024(2) 0.029(3) -0.0045(19) 0.002(2) 0.002(2)
C144 0.027(3) 0.028(2) 0.040(3) 0.003(2) 0.010(3) 0.000(2)
C145 0.047(4) 0.023(2) 0.046(3) 0.000(2) 0.018(3) 0.003(2)
C146 0.029(4) 0.024(3) 0.043(4) -0.005(2) 0.012(3) -0.001(2)
N101 0.023(3) 0.018(2) 0.011(3) 0.004(2) 0.000(2) -0.002(2)
N112 0.024(3) 0.030(3) 0.017(3) 0.003(2) 0.004(2) -0.008(2)
N121 0.022(3) 0.017(2) 0.023(3) 0.0028(19) 0.008(2) 0.0006(18)
N132 0.023(3) 0.015(2) 0.031(3) -0.006(2) 0.003(3) -0.005(2)
N143 0.026(3) 0.020(2) 0.018(3) -0.002(2) 0.006(2) -0.003(2)
O101 0.027(3) 0.019(2) 0.022(3) 0.0007(19) 0.003(2) 0.0034(18)
O102 0.024(2) 0.0256(19) 0.038(3) -0.0077(17) -0.004(2) -0.0064(16)
Ru2 0.0190(3) 0.0177(2) 0.0169(3) 0.0009(2) 0.0019(2) 0.0003(2)
F7 0.115(4) 0.044(2) 0.066(3) -0.019(2) 0.063(3) -0.029(2)
F8 0.045(3) 0.061(3) 0.058(3) -0.030(2) 0.012(2) -0.012(2)
F9 0.088(3) 0.056(2) 0.032(2) 0.0022(18) 0.015(2) -0.018(2)
F10 0.051(3) 0.047(2) 0.033(2) -0.0110(15) 0.0075(19) -0.0194(18)
F11 0.050(3) 0.063(2) 0.076(3) -0.028(2) -0.001(2) 0.0149(19)
F12 0.057(3) 0.058(3) 0.043(3) -0.0039(19) 0.006(2) 0.023(2)
P2 0.0308(10) 0.0324(9) 0.0327(11) -0.0055(7) 0.0097(8) -0.0033(7)
F1 0.053(3) 0.059(2) 0.036(2) 0.0128(17) 0.007(2) 0.0178(19)
F2 0.056(3) 0.0256(15) 0.062(2) -0.0024(14) 0.019(2) -0.0083(15)
F3 0.040(2) 0.052(2) 0.040(2) 0.0103(19) -0.002(2) 0.0046(18)
F4 0.049(3) 0.0391(19) 0.034(2) -0.0052(16) 0.0112(19) -0.0155(17)
F5 0.055(3) 0.038(2) 0.042(2) 0.0025(17) 0.029(2) 0.0047(18)
F6 0.059(3) 0.046(2) 0.040(2) -0.0051(16) 0.027(2) -0.0008(17)
P1 0.0297(10) 0.0269(8) 0.0235(9) 0.0024(7) 0.0048(8) 0.0009(7)

loop_
_atom_type_symbol
_atom_type_description
_atom_type_scat_dispersion_real
_atom_type_scat_dispersion_imag
_atom_type_scat_source
C C 0.0033 0.0016 'International Tables Vol C Tables 4.2.6.8 and 6.1.1.4'
H H 0.0000 0.0000 'International Tables Vol C Tables 4.2.6.8 and 6.1.1.4'
F F 0.0171 0.0103 'International Tables Vol C Tables 4.2.6.8 and 6.1.1.4'
N N 0.0061 0.0033 'International Tables Vol C Tables 4.2.6.8 and 6.1.1.4'
O O 0.0106 0.0060 'International Tables Vol C Tables 4.2.6.8 and 6.1.1.4'
P P 0.1023 0.0942 'International Tables Vol C Tables 4.2.6.8 and 6.1.1.4'
Ru Ru -1.2594 0.8363 'International Tables Vol C Tables 4.2.6.8 and 6.1.1.4'

loop_
_geom_angle_atom_site_label_1
_geom_angle_atom_site_label_2
_geom_angle_atom_site_label_3
_geom_angle
N1 C2 C3 119.5(6)
N1 C2 C7 121.9(6)
C3 C2 C7 118.6(5)
C4 C3 C2 120.6(6)
C4 C3 H3 119.7
C2 C3 H3 119.7
C3 C4 C5 120.2(6)
C3 C4 H4 119.9
C5 C4 H4 119.9
C6 C5 C4 120.2(5)
C6 C5 H5 119.9
C4 C5 H5 119.9
C5 C6 C7 120.4(6)
C5 C6 H6 119.8
C7 C6 H6 119.8
C8 C7 C2 118.0(6)
C8 C7 C6 122.8(6)
C2 C7 C6 119.2(6)
C9 C8 C7 120.4(6)
C9 C8 H8 119.8
C7 C8 H8 119.8
C8 C9 C10 118.2(6)
C8 C9 H9 120.9
C10 C9 H9 120.9
N1 C10 C9 123.6(5)
N1 C10 C11 114.1(6)
C9 C10 C11 122.3(6)
N12 C11 C20 121.7(6)
N12 C11 C10 115.3(5)
C20 C11 C10 122.8(6)
N12 C13 C18 122.3(6)
N12 C13 C14 117.9(5)
C18 C13 C14 119.7(5)
C15 C14 C13 119.0(6)
C15 C14 H14 120.5
C13 C14 H14 120.5
C14 C15 C16 120.4(7)
C14 C15 H15 119.8
C16 C15 H15 119.8
C17 C16 C15 120.7(6)
C17 C16 H16 119.7
C15 C16 H16 119.7
C16 C17 C18 121.0(6)
C16 C17 H17 119.5
C18 C17 H17 119.5
C13 C18 C19 117.9(5)
C13 C18 C17 119.0(6)
C19 C18 C17 122.8(6)
C20 C19 C18 120.3(6)
C20 C19 H19 119.9
C18 C19 H19 119.9
C19 C20 C11 119.8(6)
C19 C20 H20 120.1
C11 C20 H20 120.1
C23 C22 N21 121.1(6)
C23 C22 C27 119.6(5)
N21 C22 C27 119.2(6)
C24 C23 C22 120.0(6)
C24 C23 H23 120.0
C22 C23 H23 120.0
C23 C24 C25 122.4(7)
C23 C24 H24 118.8
C25 C24 H24 118.8
C26 C25 C24 118.2(6)
C26 C25 H25 120.9
C24 C25 H25 120.9
C25 C26 C27 122.4(6)
C25 C26 H26 118.8
C27 C26 H26 118.8
C28 C27 C26 123.7(6)
C28 C27 C22 118.9(6)
C26 C27 C22 117.3(6)
C29 C28 C27 121.9(6)
C29 C28 H28 119.0
C27 C28 H28 119.0
C28 C29 C30 118.4(6)
C28 C29 H29 120.8
C30 C29 H29 120.8
N21 C30 C29 121.5(6)
N21 C30 C31 116.2(5)
C29 C30 C31 122.3(6)
N32 C31 C40 122.4(5)
N32 C31 C30 113.8(5)
C40 C31 C30 123.7(6)
N32 C33 C34 119.9(5)
N32 C33 C38 121.3(6)
C34 C33 C38 118.9(5)
C35 C34 C33 120.9(6)
C35 C34 H34 119.5
C33 C34 H34 119.5
C34 C35 C36 119.7(6)
C34 C35 H35 120.1
C36 C35 H35 120.1
C37 C36 C35 120.6(6)
C37 C36 H36 119.7
C35 C36 H36 119.7
C36 C37 C38 120.8(6)
C36 C37 H37 119.6
C38 C37 H37 119.6
C37 C38 C33 118.9(6)
C37 C38 C39 123.3(6)
C33 C38 C39 117.8(5)
C40 C39 C38 119.4(6)
C40 C39 H39 120.3
C38 C39 H39 120.3
C39 C40 C31 120.4(6)
C39 C40 H40 119.8
C31 C40 H40 119.8
O2 C41 O1 122.9(6)
O2 C41 C42 121.2(5)
O1 C41 C42 115.7(5)
C41 C42 N43 111.5(4)
C41 C42 C46 114.8(4)
N43 C42 C46 107.8(4)
C41 C42 H42 107.5
N43 C42 H42 107.5
C46 C42 H42 107.5
C45 C44 N43 106.2(4)
C45 C44 H44A 110.5
N43 C44 H44A 110.5
C45 C44 H44B 110.5
N43 C44 H44B 110.5
H44A C44 H44B 108.7
C44 C45 C46 104.0(4)
C44 C45 H45A 110.9
C46 C45 H45A 110.9
C44 C45 H45B 110.9
C46 C45 H45B 110.9
H45A C45 H45B 109.0
C45 C46 C42 104.2(4)
C45 C46 H46A 110.9
C42 C46 H46A 110.9
C45 C46 H46B 110.9
C42 C46 H46B 110.9
H46A C46 H46B 108.9
C10 N1 C2 117.3(5)
C10 N1 Ru1 111.9(4)
C2 N1 Ru1 128.8(4)
C11 N12 C13 117.1(5)
C11 N12 Ru1 111.6(4)
C13 N12 Ru1 129.9(4)
C30 N21 C22 119.6(5)
C30 N21 Ru1 111.7(4)
C22 N21 Ru1 128.3(4)
C31 N32 C33 117.4(6)
C31 N32 Ru1 112.2(4)
C33 N32 Ru1 129.7(4)
C44 N43 C42 102.8(4)
C44 N43 Ru1 126.6(3)
C42 N43 Ru1 107.7(3)
C44 N43 H43 106.1
C42 N43 H43 106.1
Ru1 N43 H43 106.1
C41 O1 Ru1 118.0(4)
N32 Ru1 N12 101.6(2)
N32 Ru1 O1 172.31(17)
N12 Ru1 O1 85.45(19)
N32 Ru1 N1 102.4(2)
N12 Ru1 N1 78.70(19)
O1 Ru1 N1 81.80(19)
N32 Ru1 N21 79.0(2)
N12 Ru1 N21 100.3(2)
O1 Ru1 N21 96.9(2)
N1 Ru1 N21 178.4(2)
N32 Ru1 N43 93.42(19)
N12 Ru1 N43 164.5(2)
O1 Ru1 N43 79.74(18)
N1 Ru1 N43 94.56(18)
N21 Ru1 N43 86.07(19)
N101 C102 C103 121.1(6)
N101 C102 C107 119.9(6)
C103 C102 C107 119.0(5)
C104 C103 C102 120.5(6)
C104 C103 H103 119.7
C102 C103 H103 119.7
C103 C104 C105 120.3(6)
C103 C104 H104 119.8
C105 C104 H104 119.8
C106 C105 C104 121.0(6)
C106 C105 H105 119.5
C104 C105 H105 119.5
C105 C106 C107 120.2(6)
C105 C106 H106 119.9
C107 C106 H106 119.9
C108 C107 C106 124.2(6)
C108 C107 C102 117.3(5)
C106 C107 C102 118.5(6)
C109 C108 C107 121.3(7)
C109 C108 H108 119.4
C107 C108 H108 119.4
C108 C109 C110 118.2(6)
C108 C109 H109 120.9
C110 C109 H109 120.9
N101 C110 C109 122.7(5)
N101 C110 C111 116.1(6)
C109 C110 C111 121.1(6)
N112 C111 C120 122.1(6)
N112 C111 C110 114.4(5)
C120 C111 C110 123.5(6)
N112 C113 C114 119.8(5)
N112 C113 C118 120.0(6)
C114 C113 C118 120.1(5)
C115 C114 C113 119.7(6)
C115 C114 H114 120.2
C113 C114 H114 120.2
C114 C115 C116 121.9(7)
C114 C115 H115 119.1
C116 C115 H115 119.1
C117 C116 C115 119.9(6)
C117 C116 H116 120.1
C115 C116 H116 120.1
C116 C117 C118 120.4(6)
C116 C117 H117 119.8
C118 C117 H117 119.8
C119 C118 C113 120.1(5)
C119 C118 C117 121.8(6)
C113 C118 C117 117.9(6)
C120 C119 C118 118.5(6)
C120 C119 H119 120.8
C118 C119 H119 120.8
C119 C120 C111 120.4(7)
C119 C120 H120 119.8
C111 C120 H120 119.8
N121 C122 C127 121.9(5)
N121 C122 C123 119.1(6)
C127 C122 C123 119.0(5)
C124 C123 C122 120.1(6)
C124 C123 H123 119.9
C122 C123 H123 119.9
C123 C124 C125 121.7(6)
C123 C124 H124 119.2
C125 C124 H124 119.2
C126 C125 C124 119.9(6)
C126 C125 H125 120.1
C124 C125 H125 120.1
C125 C126 C127 120.4(6)
C125 C126 H126 119.8
C127 C126 H126 119.8
C128 C127 C122 119.0(5)
C128 C127 C126 122.1(6)
C122 C127 C126 118.8(6)
C129 C128 C127 120.2(6)
C129 C128 H128 119.9
C127 C128 H128 119.9
C128 C129 C130 119.2(6)
C128 C129 H129 120.4
C130 C129 H129 120.4
N121 C130 C129 121.7(5)
N121 C130 C131 115.1(6)
C129 C130 C131 123.0(5)
N132 C131 C140 121.3(6)
N132 C131 C130 114.6(6)
C140 C131 C130 123.9(6)
N132 C133 C134 120.1(6)
N132 C133 C138 121.6(6)
C134 C133 C138 118.2(6)
C135 C134 C133 119.9(6)
C135 C134 H134 120.0
C133 C134 H134 120.0
C134 C135 C136 120.2(7)
C134 C135 H135 119.9
C136 C135 H135 119.9
C137 C136 C135 120.6(6)
C137 C136 H136 119.7
C135 C136 H136 119.7
C136 C137 C138 121.0(6)
C136 C137 H137 119.5
C138 C137 H137 119.5
C137 C138 C133 120.0(7)
C137 C138 C139 122.4(6)
C133 C138 C139 117.5(6)
C140 C139 C138 119.6(6)
C140 C139 H139 120.2
C138 C139 H139 120.2
C139 C140 C131 120.8(7)
C139 C140 H140 119.6
C131 C140 H140 119.6
O102 C141 O101 124.5(6)
O102 C141 C142 118.9(5)
O101 C141 C142 116.5(5)
N143 C142 C141 109.2(4)
N143 C142 C146 105.6(4)
C141 C142 C146 113.2(5)
N143 C142 H142 109.6
C141 C142 H142 109.6
C146 C142 H142 109.6
N143 C144 C145 104.2(4)
N143 C144 H14A 110.9
C145 C144 H14A 110.9
N143 C144 H14B 110.9
C145 C144 H14B 110.9
H14A C144 H14B 108.9
C146 C145 C144 103.0(4)
C146 C145 H14C 111.2
C144 C145 H14C 111.2
C146 C145 H14D 111.2
C144 C145 H14D 111.2
H14C C145 H14D 109.1
C145 C146 C142 105.6(5)
C145 C146 H14E 110.6
C142 C146 H14E 110.6
C145 C146 H14F 110.6
C142 C146 H14F 110.6
H14E C146 H14F 108.7
C110 N101 C102 119.6(5)
C110 N101 Ru2 110.3(4)
C102 N101 Ru2 129.3(4)
C111 N112 C113 118.1(5)
C111 N112 Ru2 110.5(4)
C113 N112 Ru2 129.6(4)
C130 N121 C122 117.0(6)
C130 N121 Ru2 111.4(4)
C122 N121 Ru2 131.1(4)
C131 N132 C133 118.8(6)
C131 N132 Ru2 111.7(4)
C133 N132 Ru2 129.4(5)
C144 N143 C142 104.4(4)
C144 N143 Ru2 128.5(3)
C142 N143 Ru2 105.1(3)
C144 N143 H143 105.7
C142 N143 H143 105.7
Ru2 N143 H143 105.7
C141 O101 Ru2 117.9(4)
N121 Ru2 N112 100.9(2)
N121 Ru2 N132 78.9(2)
N112 Ru2 N132 98.9(2)
N121 Ru2 O101 171.33(17)
N112 Ru2 O101 87.3(2)
N132 Ru2 O101 97.2(2)
N121 Ru2 N101 103.0(2)
N112 Ru2 N101 78.58(19)
N132 Ru2 N101 177.1(2)
O101 Ru2 N101 81.26(19)
N121 Ru2 N143 94.8(2)
N112 Ru2 N143 163.9(2)
N132 Ru2 N143 81.01(19)
O101 Ru2 N143 76.83(19)
N101 Ru2 N143 101.03(19)
F11 P2 F8 90.1(3)
F11 P2 F9 91.1(3)
F8 P2 F9 89.8(3)
F11 P2 F10 89.9(2)
F8 P2 F10 179.6(3)
F9 P2 F10 90.6(2)
F11 P2 F12 179.1(3)
F8 P2 F12 89.8(3)
F9 P2 F12 89.9(3)
F10 P2 F12 90.2(3)
F11 P2 F7 89.5(3)
F8 P2 F7 90.2(3)
F9 P2 F7 179.4(3)
F10 P2 F7 89.4(3)
F12 P2 F7 89.6(3)
F6 P1 F4 90.9(2)
F6 P1 F2 90.0(2)
F4 P1 F2 178.4(3)
F6 P1 F1 89.3(2)
F4 P1 F1 89.2(2)
F2 P1 F1 89.6(2)
F6 P1 F3 90.8(2)
F4 P1 F3 90.4(3)
F2 P1 F3 90.8(2)
F1 P1 F3 179.6(3)
F6 P1 F5 179.4(3)
F4 P1 F5 89.3(2)
F2 P1 F5 89.7(2)
F1 P1 F5 90.1(2)
F3 P1 F5 89.7(2)

loop_
_geom_bond_atom_site_label_1
_geom_bond_atom_site_label_2
_geom_bond_distance
C2 N1 1.378(7)
C2 C3 1.404(9)
C2 C7 1.407(9)
C3 C4 1.368(7)
C3 H3 0.9500
C4 C5 1.406(9)
C4 H4 0.9500
C5 C6 1.353(9)
C5 H5 0.9500
C6 C7 1.419(8)
C6 H6 0.9500
C7 C8 1.406(9)
C8 C9 1.379(9)
C8 H8 0.9500
C9 C10 1.393(9)
C9 H9 0.9500
C10 N1 1.361(8)
C10 C11 1.466(8)
C11 N12 1.360(8)
C11 C20 1.419(8)
C13 N12 1.385(7)
C13 C18 1.395(8)
C13 C14 1.434(9)
C14 C15 1.381(8)
C14 H14 0.9500
C15 C16 1.407(8)
C15 H15 0.9500
C16 C17 1.347(9)
C16 H16 0.9500
C17 C18 1.417(8)
C17 H17 0.9500
C18 C19 1.412(9)
C19 C20 1.336(8)
C19 H19 0.9500
C20 H20 0.9500
C22 C23 1.392(9)
C22 N21 1.393(7)
C22 C27 1.433(9)
C23 C24 1.361(9)
C23 H23 0.9500
C24 C25 1.409(9)
C24 H24 0.9500
C25 C26 1.350(10)
C25 H25 0.9500
C26 C27 1.428(8)
C26 H26 0.9500
C27 C28 1.379(9)
C28 C29 1.346(8)
C28 H28 0.9500
C29 C30 1.435(8)
C29 H29 0.9500
C30 N21 1.345(8)
C30 C31 1.464(8)
C31 N32 1.366(7)
C31 C40 1.380(9)
C33 N32 1.380(7)
C33 C34 1.402(8)
C33 C38 1.412(9)
C34 C35 1.384(8)
C34 H34 0.9500
C35 C36 1.385(10)
C35 H35 0.9500
C36 C37 1.369(9)
C36 H36 0.9500
C37 C38 1.408(8)
C37 H37 0.9500
C38 C39 1.430(8)
C39 C40 1.351(8)
C39 H39 0.9500
C40 H40 0.9500
C41 O2 1.230(7)
C41 O1 1.307(7)
C41 C42 1.492(7)
C42 N43 1.510(7)
C42 C46 1.536(7)
C42 H42 1.0000
C44 C45 1.473(6)
C44 N43 1.494(6)
C44 H44A 0.9900
C44 H44B 0.9900
C45 C46 1.520(8)
C45 H45A 0.9900
C45 H45B 0.9900
C46 H46A 0.9900
C46 H46B 0.9900
N1 Ru1 2.064(5)
N12 Ru1 2.043(5)
N21 Ru1 2.064(5)
N32 Ru1 2.040(6)
N43 Ru1 2.157(5)
N43 H43 0.9300
O1 Ru1 2.055(5)
C102 N101 1.381(7)
C102 C103 1.397(9)
C102 C107 1.429(9)
C103 C104 1.359(7)
C103 H103 0.9500
C104 C105 1.410(9)
C104 H104 0.9500
C105 C106 1.341(9)
C105 H105 0.9500
C106 C107 1.422(8)
C106 H106 0.9500
C107 C108 1.414(9)
C108 C109 1.341(9)
C108 H108 0.9500
C109 C110 1.432(9)
C109 H109 0.9500
C110 N101 1.310(8)
C110 C111 1.473(8)
C111 N112 1.374(8)
C111 C120 1.396(9)
C113 N112 1.387(8)
C113 C114 1.394(9)
C113 C118 1.422(8)
C114 C115 1.359(8)
C114 H114 0.9500
C115 C116 1.401(9)
C115 H115 0.9500
C116 C117 1.357(9)
C116 H116 0.9500
C117 C118 1.436(8)
C117 H117 0.9500
C118 C119 1.404(9)
C119 C120 1.378(9)
C119 H119 0.9500
C120 H120 0.9500
C122 N121 1.394(7)
C122 C127 1.398(9)
C122 C123 1.434(9)
C123 C124 1.342(9)
C123 H123 0.9500
C124 C125 1.400(10)
C124 H124 0.9500
C125 C126 1.365(8)
C125 H125 0.9500
C126 C127 1.432(8)
C126 H126 0.9500
C127 C128 1.393(8)
C128 C129 1.366(8)
C128 H128 0.9500
C129 C130 1.423(9)
C129 H129 0.9500
C130 N121 1.370(7)
C130 C131 1.443(8)
C131 N132 1.358(9)
C131 C140 1.414(9)
C133 N132 1.382(8)
C133 C134 1.422(10)
C133 C138 1.423(9)
C134 C135 1.394(9)
C134 H134 0.9500
C135 C136 1.399(9)
C135 H135 0.9500
C136 C137 1.362(10)
C136 H136 0.9500
C137 C138 1.391(8)
C137 H137 0.9500
C138 C139 1.437(9)
C139 C140 1.350(8)
C139 H139 0.9500
C140 H140 0.9500
C141 O102 1.232(7)
C141 O101 1.283(7)
C141 C142 1.512(8)
C142 N143 1.506(7)
C142 C146 1.539(7)
C142 H142 1.0000
C144 N143 1.464(6)
C144 C145 1.512(5)
C144 H14A 0.9900
C144 H14B 0.9900
C145 C146 1.495(8)
C145 H14C 0.9900
C145 H14D 0.9900
C146 H14E 0.9900
C146 H14F 0.9900
N101 Ru2 2.102(5)
N112 Ru2 2.031(5)
N121 Ru2 2.020(6)
N132 Ru2 2.059(6)
N143 Ru2 2.192(5)
N143 H143 0.9300
O101 Ru2 2.064(5)
F7 P2 1.593(4)
F8 P2 1.578(5)
F9 P2 1.587(4)
F10 P2 1.591(4)
F11 P2 1.574(4)
F12 P2 1.592(5)
F1 P1 1.603(5)
F2 P1 1.602(4)
F3 P1 1.604(5)
F4 P1 1.591(4)
F5 P1 1.608(4)
F6 P1 1.580(4)

loop_
_geom_torsion_atom_site_label_1
_geom_torsion_atom_site_label_2
_geom_torsion_atom_site_label_3
_geom_torsion_atom_site_label_4
_geom_torsion
N1 C2 C3 C4 172.7(5)
C7 C2 C3 C4 -8.8(9)
C2 C3 C4 C5 2.2(9)
C3 C4 C5 C6 4.8(9)
C4 C5 C6 C7 -4.8(9)
N1 C2 C7 C8 8.0(9)
C3 C2 C7 C8 -170.5(6)
N1 C2 C7 C6 -172.8(5)
C3 C2 C7 C6 8.7(9)
C5 C6 C7 C8 177.1(6)
C5 C6 C7 C2 -2.0(9)
C2 C7 C8 C9 -1.8(9)
C6 C7 C8 C9 179.1(6)
C7 C8 C9 C10 -3.4(10)
C8 C9 C10 N1 3.1(10)
C8 C9 C10 C11 -178.7(6)
N1 C10 C11 N12 2.2(8)
C9 C10 C11 N12 -176.2(6)
N1 C10 C11 C20 178.1(6)
C9 C10 C11 C20 -0.3(10)
N12 C13 C14 C15 176.0(5)
C18 C13 C14 C15 -1.0(9)
C13 C14 C15 C16 3.5(9)
C14 C15 C16 C17 -2.6(10)
C15 C16 C17 C18 -0.9(10)
N12 C13 C18 C19 -5.7(9)
C14 C13 C18 C19 171.2(6)
N12 C13 C18 C17 -179.3(5)
C14 C13 C18 C17 -2.4(9)
C16 C17 C18 C13 3.4(9)
C16 C17 C18 C19 -169.8(6)
C13 C18 C19 C20 -3.7(9)
C17 C18 C19 C20 169.5(6)
C18 C19 C20 C11 7.9(10)
N12 C11 C20 C19 -2.8(10)
C10 C11 C20 C19 -178.5(6)
N21 C22 C23 C24 -179.6(6)
C27 C22 C23 C24 -0.3(9)
C22 C23 C24 C25 -2.0(10)
C23 C24 C25 C26 3.3(10)
C24 C25 C26 C27 -2.4(10)
C25 C26 C27 C28 -178.7(6)
C25 C26 C27 C22 0.2(9)
C23 C22 C27 C28 -179.8(6)
N21 C22 C27 C28 -0.6(9)
C23 C22 C27 C26 1.2(9)
N21 C22 C27 C26 -179.5(5)
C26 C27 C28 C29 -178.1(6)
C22 C27 C28 C29 3.0(10)
C27 C28 C29 C30 -0.6(9)
C28 C29 C30 N21 -4.6(9)
C28 C29 C30 C31 173.2(6)
N21 C30 C31 N32 4.3(7)
C29 C30 C31 N32 -173.6(5)
N21 C30 C31 C40 -176.9(5)
C29 C30 C31 C40 5.2(9)
N32 C33 C34 C35 179.0(5)
C38 C33 C34 C35 -0.4(8)
C33 C34 C35 C36 3.5(9)
C34 C35 C36 C37 -3.3(9)
C35 C36 C37 C38 -0.1(9)
C36 C37 C38 C33 3.2(9)
C36 C37 C38 C39 -175.8(5)
N32 C33 C38 C37 177.7(5)
C34 C33 C38 C37 -2.9(8)
N32 C33 C38 C39 -3.2(8)
C34 C33 C38 C39 176.1(5)
C37 C38 C39 C40 174.0(6)
C33 C38 C39 C40 -5.0(8)
C38 C39 C40 C31 4.4(9)
N32 C31 C40 C39 4.6(9)
C30 C31 C40 C39 -174.1(5)
O2 C41 C42 N43 -155.4(5)
O1 C41 C42 N43 29.2(6)
O2 C41 C42 C46 -32.5(7)
O1 C41 C42 C46 152.1(5)
N43 C44 C45 C46 -39.3(5)
C44 C45 C46 C42 25.9(6)
C41 C42 C46 C45 -129.0(5)
N43 C42 C46 C45 -4.1(6)
C9 C10 N1 C2 2.8(9)
C11 C10 N1 C2 -175.6(5)
C9 C10 N1 Ru1 -162.6(5)
C11 C10 N1 Ru1 19.0(7)
C3 C2 N1 C10 170.0(6)
C7 C2 N1 C10 -8.4(8)
C3 C2 N1 Ru1 -27.4(8)
C7 C2 N1 Ru1 154.1(5)
C20 C11 N12 C13 -6.2(9)
C10 C11 N12 C13 169.7(5)
C20 C11 N12 Ru1 161.6(5)
C10 C11 N12 Ru1 -22.5(7)
C18 C13 N12 C11 10.5(9)
C14 C13 N12 C11 -166.5(5)
C18 C13 N12 Ru1 -154.7(5)
C14 C13 N12 Ru1 28.4(8)
C29 C30 N21 C22 7.0(8)
C31 C30 N21 C22 -170.9(5)
C29 C30 N21 Ru1 -166.5(4)
C31 C30 N21 Ru1 15.6(6)
C23 C22 N21 C30 174.8(5)
C27 C22 N21 C30 -4.4(8)
C23 C22 N21 Ru1 -12.9(8)
C27 C22 N21 Ru1 167.9(4)
C40 C31 N32 C33 -12.6(8)
C30 C31 N32 C33 166.2(5)
C40 C31 N32 Ru1 158.9(5)
C30 C31 N32 Ru1 -22.3(6)
C34 C33 N32 C31 -167.6(5)
C38 C33 N32 C31 11.7(8)
C34 C33 N32 Ru1 22.6(8)
C38 C33 N32 Ru1 -158.0(4)
C45 C44 N43 C42 36.1(5)
C45 C44 N43 Ru1 159.9(4)
C41 C42 N43 C44 108.0(4)
C46 C42 N43 C44 -18.9(5)
C41 C42 N43 Ru1 -27.7(5)
C46 C42 N43 Ru1 -154.5(3)
O2 C41 O1 Ru1 169.5(4)
C42 C41 O1 Ru1 -15.3(6)
C31 N32 Ru1 N12 122.1(4)
C33 N32 Ru1 N12 -67.7(5)
C31 N32 Ru1 O1 -34.5(15)
C33 N32 Ru1 O1 135.7(12)
C31 N32 Ru1 N1 -157.0(3)
C33 N32 Ru1 N1 13.2(5)
C31 N32 Ru1 N21 23.7(4)
C33 N32 Ru1 N21 -166.1(5)
C31 N32 Ru1 N43 -61.6(4)
C33 N32 Ru1 N43 108.6(5)
C11 N12 Ru1 N32 125.6(4)
C13 N12 Ru1 N32 -68.6(5)
C11 N12 Ru1 O1 -57.5(4)
C13 N12 Ru1 O1 108.3(5)
C11 N12 Ru1 N1 25.1(4)
C13 N12 Ru1 N1 -169.1(6)
C11 N12 Ru1 N21 -153.6(4)
C13 N12 Ru1 N21 12.2(6)
C11 N12 Ru1 N43 -40.3(9)
C13 N12 Ru1 N43 125.5(7)
C41 O1 Ru1 N32 -28.5(15)
C41 O1 Ru1 N12 174.4(4)
C41 O1 Ru1 N1 95.2(4)
C41 O1 Ru1 N21 -85.7(4)
C41 O1 Ru1 N43 -1.0(4)
C10 N1 Ru1 N32 -123.6(4)
C2 N1 Ru1 N32 73.0(6)
C10 N1 Ru1 N12 -24.0(4)
C2 N1 Ru1 N12 172.6(6)
C10 N1 Ru1 O1 62.9(4)
C2 N1 Ru1 O1 -100.4(5)
C10 N1 Ru1 N21 29(7)
C2 N1 Ru1 N21 -135(7)
C10 N1 Ru1 N43 141.8(4)
C2 N1 Ru1 N43 -21.5(6)
C30 N21 Ru1 N32 -21.2(4)
C22 N21 Ru1 N32 166.0(5)
C30 N21 Ru1 N12 -121.2(4)
C22 N21 Ru1 N12 66.0(5)
C30 N21 Ru1 O1 152.2(4)
C22 N21 Ru1 O1 -20.6(5)
C30 N21 Ru1 N1 -174(24)
C22 N21 Ru1 N1 14(7)
C30 N21 Ru1 N43 73.0(4)
C22 N21 Ru1 N43 -99.8(5)
C44 N43 Ru1 N32 70.6(4)
C42 N43 Ru1 N32 -167.6(3)
C44 N43 Ru1 N12 -123.3(7)
C42 N43 Ru1 N12 -1.5(9)
C44 N43 Ru1 O1 -105.9(4)
C42 N43 Ru1 O1 15.9(3)
C44 N43 Ru1 N1 173.3(4)
C42 N43 Ru1 N1 -64.9(3)
C44 N43 Ru1 N21 -8.1(5)
C42 N43 Ru1 N21 113.6(3)
N101 C102 C103 C104 -174.6(5)
C107 C102 C103 C104 5.7(9)
C102 C103 C104 C105 0.5(8)
C103 C104 C105 C106 -4.7(8)
C104 C105 C106 C107 2.2(9)
C105 C106 C107 C108 -174.6(6)
C105 C106 C107 C102 4.0(9)
N101 C102 C107 C108 -8.9(8)
C103 C102 C107 C108 170.7(6)
N101 C102 C107 C106 172.4(5)
C103 C102 C107 C106 -8.0(9)
C106 C107 C108 C109 178.9(6)
C102 C107 C108 C109 0.3(9)
C107 C108 C109 C110 4.9(10)
C108 C109 C110 N101 -1.6(10)
C108 C109 C110 C111 -177.7(6)
N101 C110 C111 N112 -2.6(8)
C109 C110 C111 N112 173.8(6)
N101 C110 C111 C120 -179.7(6)
C109 C110 C111 C120 -3.3(10)
N112 C113 C114 C115 -178.9(5)
C118 C113 C114 C115 -2.5(9)
C113 C114 C115 C116 -1.4(9)
C114 C115 C116 C117 2.7(10)
C115 C116 C117 C118 0.0(10)
N112 C113 C118 C119 6.4(9)
C114 C113 C118 C119 -170.1(6)
N112 C113 C118 C117 -178.6(6)
C114 C113 C118 C117 5.0(9)
C116 C117 C118 C119 171.2(7)
C116 C117 C118 C113 -3.7(10)
C113 C118 C119 C120 0.9(10)
C117 C118 C119 C120 -173.9(7)
C118 C119 C120 C111 -3.6(11)
N112 C111 C120 C119 -1.0(11)
C110 C111 C120 C119 175.9(6)
N121 C122 C123 C124 179.5(6)
C127 C122 C123 C124 -1.8(9)
C122 C123 C124 C125 -1.6(10)
C123 C124 C125 C126 2.7(10)
C124 C125 C126 C127 -0.2(9)
N121 C122 C127 C128 4.6(8)
C123 C122 C127 C128 -174.1(5)
N121 C122 C127 C126 -177.2(5)
C123 C122 C127 C126 4.0(8)
C125 C126 C127 C128 175.0(5)
C125 C126 C127 C122 -3.1(8)
C122 C127 C128 C129 3.7(8)
C126 C127 C128 C129 -174.4(5)
C127 C128 C129 C130 -4.6(9)
C128 C129 C130 N121 -2.8(9)
C128 C129 C130 C131 171.0(5)
N121 C130 C131 N132 -4.2(7)
C129 C130 C131 N132 -178.4(5)
N121 C130 C131 C140 170.4(5)
C129 C130 C131 C140 -3.9(9)
N132 C133 C134 C135 -176.1(6)
C138 C133 C134 C135 0.7(9)
C133 C134 C135 C136 -1.3(10)
C134 C135 C136 C137 0.1(10)
C135 C136 C137 C138 1.7(10)
C136 C137 C138 C133 -2.3(10)
C136 C137 C138 C139 177.7(6)
N132 C133 C138 C137 177.8(6)
C134 C133 C138 C137 1.1(9)
N132 C133 C138 C139 -2.2(9)
C134 C133 C138 C139 -179.0(6)
C137 C138 C139 C140 178.6(6)
C133 C138 C139 C140 -1.4(9)
C138 C139 C140 C131 0.4(10)
N132 C131 C140 C139 4.4(9)
C130 C131 C140 C139 -169.8(6)
O102 C141 C142 N143 -159.7(5)
O101 C141 C142 N143 23.6(6)
O102 C141 C142 C146 -42.4(7)
O101 C141 C142 C146 140.9(5)
N143 C144 C145 C146 -40.8(6)
C144 C145 C146 C142 25.8(6)
N143 C142 C146 C145 -2.5(6)
C141 C142 C146 C145 -121.9(5)
C109 C110 N101 C102 -7.1(9)
C111 C110 N101 C102 169.2(5)
C109 C110 N101 Ru2 163.3(5)
C111 C110 N101 Ru2 -20.4(7)
C103 C102 N101 C110 -167.3(6)
C107 C102 N101 C110 12.3(9)
C103 C102 N101 Ru2 24.4(8)
C107 C102 N101 Ru2 -156.0(4)
C120 C111 N112 C113 8.2(9)
C110 C111 N112 C113 -169.0(5)
C120 C111 N112 Ru2 -157.7(5)
C110 C111 N112 Ru2 25.1(6)
C114 C113 N112 C111 165.7(5)
C118 C113 N112 C111 -10.7(8)
C114 C113 N112 Ru2 -31.5(8)
C118 C113 N112 Ru2 152.1(5)
C129 C130 N121 C122 10.6(8)
C131 C130 N121 C122 -163.7(5)
C129 C130 N121 Ru2 -161.9(4)
C131 C130 N121 Ru2 23.8(6)
C127 C122 N121 C130 -11.6(8)
C123 C122 N121 C130 167.2(5)
C127 C122 N121 Ru2 159.2(4)
C123 C122 N121 Ru2 -22.1(8)
C140 C131 N132 C133 -7.9(9)
C130 C131 N132 C133 166.8(5)
C140 C131 N132 Ru2 168.1(4)
C130 C131 N132 Ru2 -17.2(6)
C134 C133 N132 C131 -176.5(6)
C138 C133 N132 C131 6.8(9)
C134 C133 N132 Ru2 8.3(9)
C138 C133 N132 Ru2 -168.4(4)
C145 C144 N143 C142 39.4(5)
C145 C144 N143 Ru2 162.6(4)
C141 C142 N143 C144 99.3(5)
C146 C142 N143 C144 -22.7(6)
C141 C142 N143 Ru2 -38.0(5)
C146 C142 N143 Ru2 -160.0(4)
O102 C141 O101 Ru2 -170.6(4)
C142 C141 O101 Ru2 6.0(6)
C130 N121 Ru2 N112 -122.3(4)
C122 N121 Ru2 N112 66.6(5)
C130 N121 Ru2 N132 -25.3(4)
C122 N121 Ru2 N132 163.6(5)
C130 N121 Ru2 O101 38.7(14)
C122 N121 Ru2 O101 -132.4(11)
C130 N121 Ru2 N101 157.1(4)
C122 N121 Ru2 N101 -14.1(5)
C130 N121 Ru2 N143 54.6(4)
C122 N121 Ru2 N143 -116.6(5)
C111 N112 Ru2 N121 -128.6(4)
C113 N112 Ru2 N121 67.5(5)
C111 N112 Ru2 N132 151.1(4)
C113 N112 Ru2 N132 -12.7(6)
C111 N112 Ru2 O101 54.2(4)
C113 N112 Ru2 O101 -109.6(5)
C111 N112 Ru2 N101 -27.4(4)
C113 N112 Ru2 N101 168.7(6)
C111 N112 Ru2 N143 62.8(8)
C113 N112 Ru2 N143 -101.1(9)
C131 N132 Ru2 N121 23.2(4)
C133 N132 Ru2 N121 -161.3(5)
C131 N132 Ru2 N112 122.7(4)
C133 N132 Ru2 N112 -61.8(5)
C131 N132 Ru2 O101 -148.9(4)
C133 N132 Ru2 O101 26.5(5)
C131 N132 Ru2 N101 152(4)
C133 N132 Ru2 N101 -33(4)
C131 N132 Ru2 N143 -73.6(4)
C133 N132 Ru2 N143 101.9(5)
C141 O101 Ru2 N121 -6.2(14)
C141 O101 Ru2 N112 155.2(4)
C141 O101 Ru2 N132 56.6(4)
C141 O101 Ru2 N101 -126.0(4)
C141 O101 Ru2 N143 -22.4(4)
C110 N101 Ru2 N121 125.1(4)
C102 N101 Ru2 N121 -65.7(6)
C110 N101 Ru2 N112 26.4(4)
C102 N101 Ru2 N112 -164.5(6)
C110 N101 Ru2 N132 -3(4)
C102 N101 Ru2 N132 166(4)
C110 N101 Ru2 O101 -62.6(4)
C102 N101 Ru2 O101 106.6(5)
C110 N101 Ru2 N143 -137.2(4)
C102 N101 Ru2 N143 31.9(6)
C144 N143 Ru2 N121 91.4(5)
C142 N143 Ru2 N121 -145.7(3)
C144 N143 Ru2 N112 -99.8(8)
C142 N143 Ru2 N112 23.1(9)
C144 N143 Ru2 N132 169.3(5)
C142 N143 Ru2 N132 -67.7(4)
C144 N143 Ru2 O101 -91.0(5)
C142 N143 Ru2 O101 31.9(3)
C144 N143 Ru2 N101 -12.8(5)
C142 N143 Ru2 N101 110.1(3)
